data_7054519
loop_
_publ_author_name
'K\<ri\<zan, Martin'
'Honz\'i\<cek, Jan'
'Vinkl\'arek, Jarom\'ir'
'R\%u\<zi\<ckov\'a, Zde\<nka'
'Erben, Milan'

_publ_section_title
;
 Titanocene(iii) pseudohalides: an ESR and structural study
;
_journal_issue 1
_journal_name_full 'New J. Chem.'
_journal_page_first 576
_journal_paper_doi 10.1039/C4NJ01404A
_journal_volume 39
_journal_year 2015
_chemical_formula_moiety 'C51 H78 N3 Si6 Ti3'
_chemical_formula_sum 'C51 H78 N3 Si6 Ti3'
_chemical_formula_weight 1045.40
_chemical_name_systematic
; 
 ? 
;
_space_group_crystal_system triclinic
_space_group_IT_number 2
_space_group_name_Hall '-P 1'
_space_group_name_H-M_alt 'P -1'
_symmetry_space_group_name_Hall '-P 1'
_symmetry_space_group_name_H-M 'P -1'
_atom_sites_solution_hydrogens difmap
_audit_creation_method SHELXL-97
_cell_angle_alpha 74.368(7)
_cell_angle_beta 83.551(7)
_cell_angle_gamma 61.471(6)
_cell_formula_units_Z 2
_cell_length_a 14.5932(12)
_cell_length_b 14.9250(11)
_cell_length_c 15.5400(8)
_cell_measurement_reflns_used 55479
_cell_measurement_temperature 150(1)
_cell_measurement_theta_max 27.5
_cell_measurement_theta_min 1
_cell_volume 2863.2(4)
_computing_cell_refinement 'COLLECT and DENZO'
_computing_data_collection 'COLLECT (Hooft, 1998) and DENZO (Otwinowski & Minor, 1997)'
_computing_data_reduction 'COLLECT and DENZO'
_computing_molecular_graphics 'PLATON (Spek, 2003)'
_computing_publication_material 'SHELXL-97 (Sheldrick, 2008)'
_computing_structure_refinement 'SHELXL-97 (Sheldrick, 1997)'
_computing_structure_solution 'SIR92 (Altomare et al., 1994)'
_diffrn_ambient_temperature 150(1)
_diffrn_detector_area_resol_mean 9.091
_diffrn_measured_fraction_theta_full 0.993
_diffrn_measured_fraction_theta_max 0.989
_diffrn_measurement_device_type 'Bruker Nonius KappaCCD area detector'
_diffrn_measurement_method '\f and \w scans to fill the Ewald sphere'
_diffrn_radiation_monochromator graphite
_diffrn_radiation_source 'fine-focus sealed tube'
_diffrn_radiation_type MoK\a
_diffrn_radiation_wavelength 0.71073
_diffrn_reflns_av_R_equivalents 0.0390
_diffrn_reflns_av_unetI/netI 0.0255
_diffrn_reflns_Laue_measured_fraction_full 0.993
_diffrn_reflns_Laue_measured_fraction_max 0.989
_diffrn_reflns_limit_h_max 18
_diffrn_reflns_limit_h_min -18
_diffrn_reflns_limit_k_max 18
_diffrn_reflns_limit_k_min -18
_diffrn_reflns_limit_l_max 19
_diffrn_reflns_limit_l_min -19
_diffrn_reflns_number 52499
_diffrn_reflns_point_group_measured_fraction_full 0.993
_diffrn_reflns_point_group_measured_fraction_max 0.989
_diffrn_reflns_theta_full 25.242
_diffrn_reflns_theta_max 26.371
_diffrn_reflns_theta_min 4.086
_diffrn_standards_number 0
_exptl_absorpt_coefficient_mu 0.568
_exptl_absorpt_correction_T_max 0.908
_exptl_absorpt_correction_T_min 0.811
_exptl_absorpt_correction_type integration
_exptl_absorpt_process_details
;
Gaussian integration (Coppens, 1970)
;
_exptl_crystal_colour black
_exptl_crystal_density_diffrn 1.213
_exptl_crystal_description block
_exptl_crystal_F_000 1110
_exptl_crystal_size_max 0.55
_exptl_crystal_size_mid 0.50
_exptl_crystal_size_min 0.32
_refine_diff_density_max 0.447
_refine_diff_density_min -0.357
_refine_diff_density_rms 0.057
_refine_ls_extinction_method none
_refine_ls_goodness_of_fit_ref 1.129
_refine_ls_hydrogen_treatment constr
_refine_ls_matrix_type full
_refine_ls_number_parameters 587
_refine_ls_number_reflns 11577
_refine_ls_number_restraints 1245
_refine_ls_restrained_S_all 1.087
_refine_ls_R_factor_all 0.0475
_refine_ls_R_factor_gt 0.0324
_refine_ls_shift/su_max 0.001
_refine_ls_shift/su_mean 0.000
_refine_ls_structure_factor_coef Fsqd
_refine_ls_weighting_details 'w=1/[\s^2^(Fo^2^)+(0.0216P)^2^+2.6222P] where P=(Fo^2^+2Fc^2^)/3'
_refine_ls_weighting_scheme calc
_refine_ls_wR_factor_gt 0.0701
_refine_ls_wR_factor_ref 0.0815
_reflns_Friedel_coverage 0.000
_reflns_number_gt 9566
_reflns_number_total 11577
_reflns_threshold_expression 'I > 2\s(I)'
_cod_data_source_file c4nj01404a1.cif
_cod_data_source_block shelxl
_cod_depositor_comments 'Adding full bibliography for 7054517--7054522.cif.'
_cod_database_code 7054519
_shelx_space_group_comment
;
The symmetry employed for this shelxl refinement is uniquely defined
by the following loop, which should always be used as a source of
symmetry information in preference to the above space-group names.
They are only intended as comments.
;

loop_
_space_group_symop_operation_xyz
'x, y, z'
'-x, -y, -z'

loop_
_atom_site_label
_atom_site_type_symbol
_atom_site_fract_x
_atom_site_fract_y
_atom_site_fract_z
_atom_site_U_iso_or_equiv
_atom_site_adp_type
_atom_site_occupancy
_atom_site_site_symmetry_order
_atom_site_calc_flag
_atom_site_refinement_flags_posn
_atom_site_refinement_flags_adp
_atom_site_refinement_flags_occupancy
_atom_site_disorder_assembly
_atom_site_disorder_group
Ti1 Ti -0.21245(3) 0.16484(3) 0.73195(2) 0.01591(8) Uani 1 1 d . U . . .
Ti2 Ti 0.05581(3) -0.24927(3) 0.80839(2) 0.01585(8) Uani 1 1 d . U . . .
Ti3 Ti 0.20031(3) 0.03742(3) 0.72103(2) 0.01605(8) Uani 1 1 d . U . . .
Si5 Si 0.42656(4) -0.17954(5) 0.62325(4) 0.02361(12) Uani 1 1 d . U . . .
Si1 Si -0.26030(5) 0.42031(4) 0.55710(4) 0.02457(12) Uani 1 1 d . U . . .
Si4 Si 0.30740(4) -0.40862(4) 0.95552(4) 0.02187(12) Uani 1 1 d . U . . .
Si3 Si -0.17072(5) -0.25799(5) 0.70877(4) 0.03352(15) Uani 1 1 d . U . . .
Si6 Si 0.12240(5) 0.29878(4) 0.78484(4) 0.02345(12) Uani 1 1 d . U . . .
Si2 Si -0.45747(5) 0.16807(5) 0.85980(4) 0.02833(13) Uani 1 1 d . U . . .
C21 C 0.00841(16) -0.21497(16) 0.65528(12) 0.0217(4) Uani 1 1 d . U . . .
H21 H -0.0304 -0.1465 0.6216 0.026 Uiso 1 1 d R U . . .
C13 C -0.33208(16) 0.28271(16) 0.81464(13) 0.0223(4) Uani 1 1 d . U . . .
H13 H -0.3855 0.3466 0.7847 0.027 Uiso 1 1 d R U . . .
C26 C 0.08773(16) -0.24249(15) 0.95305(12) 0.0218(4) Uani 1 1 d . U . . .
H26 H 0.1030 -0.1907 0.9591 0.026 Uiso 1 1 d R U . . .
C41 C 0.19156(16) 0.15263(15) 0.80676(12) 0.0204(4) Uani 1 1 d . U . . .
C17 C -0.03377(17) -0.28021(16) 0.70883(13) 0.0237(4) Uani 1 1 d . U . . .
C9 C -0.33966(15) 0.18809(16) 0.84911(12) 0.0211(4) Uani 1 1 d . U . . .
C33 C 0.31500(15) -0.04459(16) 0.61147(12) 0.0209(4) Uani 1 1 d . U . . .
C25 C 0.16289(15) -0.34360(15) 0.94068(12) 0.0194(4) Uani 1 1 d . U . . .
C1 C -0.26263(15) 0.29186(15) 0.59129(12) 0.0198(4) Uani 1 1 d . U . . .
C10 C -0.24079(16) 0.11275(17) 0.88999(13) 0.0261(4) Uani 1 1 d . U . . .
H10 H -0.2226 0.0432 0.9193 0.031 Uiso 1 1 d R U . . .
C3 C -0.32090(17) 0.16682(16) 0.62952(13) 0.0246(4) Uani 1 1 d . U . . .
H3 H -0.3624 0.1341 0.6507 0.029 Uiso 1 1 d R U . . .
C2 C -0.34793(16) 0.27238(16) 0.62480(13) 0.0218(4) Uani 1 1 d . U . . .
H2 H -0.4117 0.3217 0.6411 0.026 Uiso 1 1 d R U . . .
C42 C 0.15556(18) 0.08320(16) 0.86262(12) 0.0239(4) Uani 1 1 d . U . . .
H42 H 0.0883 0.1035 0.8842 0.029 Uiso 1 1 d R U . . .
C27 C -0.01221(16) -0.23397(17) 0.95448(13) 0.0272(5) Uani 1 1 d . U . . .
H27 H -0.0741 -0.1760 0.9623 0.033 Uiso 1 1 d R U . . .
C5 C -0.18406(16) 0.19553(16) 0.57294(12) 0.0228(4) Uani 1 1 d . U . . .
H5 H -0.1192 0.1845 0.5492 0.027 Uiso 1 1 d R U . . .
C37 C 0.21030(16) -0.00660(16) 0.58239(12) 0.0225(4) Uani 1 1 d . U . . .
H37 H 0.1813 -0.0485 0.5770 0.027 Uiso 1 1 d R U . . .
C32 C 0.37529(18) -0.48471(19) 0.86981(16) 0.0345(5) Uani 1 1 d . U . . .
H32A H 0.3658 -0.4368 0.8121 0.041 Uiso 1 1 d R U . . .
H32B H 0.3467 -0.5305 0.8687 0.041 Uiso 1 1 d R U . . .
H32C H 0.4484 -0.5259 0.8846 0.041 Uiso 1 1 d R U . . .
C12 C -0.23144(17) 0.26507(18) 0.83248(14) 0.0280(5) Uani 1 1 d . U . . .
H12 H -0.2068 0.3144 0.8164 0.034 Uiso 1 1 d R U . . .
C4 C -0.21965(17) 0.12051(16) 0.59610(12) 0.0245(4) Uani 1 1 d . U . . .
H4 H -0.1827 0.0516 0.5905 0.029 Uiso 1 1 d R U . . .
C36 C 0.15807(18) 0.10371(17) 0.56409(13) 0.0304(5) Uani 1 1 d . U . . .
H36 H 0.0896 0.1472 0.5431 0.036 Uiso 1 1 d R U . . .
C29 C 0.10414(17) -0.39474(16) 0.93491(13) 0.0242(4) Uani 1 1 d . U . . .
H29 H 0.1321 -0.4626 0.9273 0.029 Uiso 1 1 d R U . . .
C34 C 0.32278(18) 0.04696(17) 0.61023(13) 0.0280(5) Uani 1 1 d . U . . .
H34 H 0.3823 0.0474 0.6257 0.034 Uiso 1 1 d R U . . .
C40 C 0.37784(18) -0.27423(18) 0.62354(16) 0.0320(5) Uani 1 1 d . U . . .
H40A H 0.4360 -0.3424 0.6254 0.038 Uiso 1 1 d R U . . .
H40B H 0.3368 -0.2508 0.5703 0.038 Uiso 1 1 d R U . . .
H40C H 0.3357 -0.2784 0.6750 0.038 Uiso 1 1 d R U . . .
C30 C 0.35126(17) -0.30894(17) 0.94902(15) 0.0279(4) Uani 1 1 d . U . . .
H30A H 0.4254 -0.3435 0.9588 0.033 Uiso 1 1 d R U . . .
H30B H 0.3171 -0.2709 0.9939 0.033 Uiso 1 1 d R U . . .
H30C H 0.3339 -0.2608 0.8910 0.033 Uiso 1 1 d R U . . .
C46 C 0.17206(19) 0.33245(18) 0.87148(15) 0.0321(5) Uani 1 1 d . U . . .
H46A H 0.1172 0.3944 0.8869 0.038 Uiso 1 1 d R U . . .
H46B H 0.2296 0.3453 0.8482 0.038 Uiso 1 1 d R U . . .
H46C H 0.1947 0.2749 0.9238 0.038 Uiso 1 1 d R U . . .
C35 C 0.2271(2) 0.13687(17) 0.58251(13) 0.0324(5) Uani 1 1 d . U . . .
H35 H 0.2122 0.2061 0.5772 0.039 Uiso 1 1 d R U . . .
C39 C 0.51108(18) -0.1714(2) 0.52503(15) 0.0364(5) Uani 1 1 d . U . . .
H39A H 0.5440 -0.1308 0.5309 0.044 Uiso 1 1 d R U . . .
H39B H 0.4691 -0.1380 0.4712 0.044 Uiso 1 1 d R U . . .
H39C H 0.5636 -0.2409 0.5225 0.044 Uiso 1 1 d R U . . .
C28 C -0.00255(17) -0.32775(18) 0.94223(13) 0.0291(5) Uani 1 1 d . U . . .
H28 H -0.0570 -0.3427 0.9397 0.035 Uiso 1 1 d R U . . .
C31 C 0.33838(18) -0.50285(18) 1.06829(15) 0.0330(5) Uani 1 1 d . U . . .
H31A H 0.4087 -0.5254 1.0854 0.040 Uiso 1 1 d R U . . .
H31B H 0.3310 -0.5628 1.0663 0.040 Uiso 1 1 d R U . . .
H31C H 0.2913 -0.4686 1.1111 0.040 Uiso 1 1 d R U . . .
C38 C 0.50631(18) -0.22563(19) 0.72675(15) 0.0344(5) Uani 1 1 d . U . . .
H38A H 0.5295 -0.1756 0.7277 0.041 Uiso 1 1 d R U . . .
H38B H 0.5657 -0.2928 0.7275 0.041 Uiso 1 1 d R U . . .
H38C H 0.4648 -0.2322 0.7783 0.041 Uiso 1 1 d R U . . .
C44 C 0.32491(19) -0.01852(18) 0.83464(15) 0.0357(5) Uani 1 1 d . U . . .
H44 H 0.3896 -0.0767 0.8337 0.043 Uiso 1 1 d R U . . .
C18 C 0.05436(19) -0.37628(17) 0.74645(14) 0.0312(5) Uani 1 1 d . U . . .
H18 H 0.0516 -0.4350 0.7841 0.037 Uiso 1 1 d R U . . .
C11 C -0.17529(17) 0.15876(19) 0.87924(13) 0.0298(5) Uani 1 1 d . U . . .
H11 H -0.1064 0.1251 0.8994 0.036 Uiso 1 1 d R U . . .
C48 C -0.02018(18) 0.34606(18) 0.79800(16) 0.0330(5) Uani 1 1 d . U . . .
H48A H -0.0558 0.4216 0.7845 0.040 Uiso 1 1 d R U . . .
H48B H -0.0338 0.3182 0.8585 0.040 Uiso 1 1 d R U . . .
H48C H -0.0446 0.3227 0.7580 0.040 Uiso 1 1 d R U . . .
C22 C -0.26212(19) -0.1166(2) 0.66369(16) 0.0356(5) Uani 1 1 d . U . . .
H22A H -0.3318 -0.1073 0.6625 0.043 Uiso 1 1 d R U . . .
H22B H -0.2424 -0.0934 0.6041 0.043 Uiso 1 1 d R U . . .
H22C H -0.2593 -0.0761 0.7010 0.043 Uiso 1 1 d R U . . .
C6 C -0.3150(2) 0.49547(18) 0.64469(17) 0.0410(6) Uani 1 1 d . U . . .
H6A H -0.3800 0.4961 0.6644 0.049 Uiso 1 1 d R U . . .
H6B H -0.3265 0.5664 0.6203 0.049 Uiso 1 1 d R U . . .
H6C H -0.2668 0.4627 0.6944 0.049 Uiso 1 1 d R U . . .
C20 C 0.11753(18) -0.26992(19) 0.66097(14) 0.0304(5) Uani 1 1 d . U . . .
H20 H 0.1629 -0.2447 0.6317 0.037 Uiso 1 1 d R U . . .
C14 C -0.52257(19) 0.1998(2) 0.96571(15) 0.0390(6) Uani 1 1 d . U . . .
H14A H -0.5810 0.1855 0.9749 0.047 Uiso 1 1 d R U . . .
H14B H -0.5464 0.2729 0.9618 0.047 Uiso 1 1 d R U . . .
H14C H -0.4739 0.1575 1.0149 0.047 Uiso 1 1 d R U . . .
C43 C 0.2370(2) -0.01997(17) 0.87943(13) 0.0340(5) Uani 1 1 d . U . . .
H43 H 0.2332 -0.0794 0.9144 0.041 Uiso 1 1 d R U . . .
C45 C 0.29788(17) 0.08685(17) 0.79139(14) 0.0281(5) Uani 1 1 d . U . . .
H45 H 0.3428 0.1100 0.7578 0.034 Uiso 1 1 d R U . . .
C7 C -0.3449(2) 0.50064(19) 0.45465(16) 0.0393(6) Uani 1 1 d . U . . .
H7A H -0.3228 0.4611 0.4100 0.047 Uiso 1 1 d R U . . .
H7B H -0.3394 0.5644 0.4319 0.047 Uiso 1 1 d R U . . .
H7C H -0.4161 0.5176 0.4695 0.047 Uiso 1 1 d R U . . .
C47 C 0.1483(2) 0.36458(18) 0.67172(15) 0.0394(6) Uani 1 1 d . U . . .
H47A H 0.1065 0.3650 0.6279 0.047 Uiso 1 1 d R U . . .
H47B H 0.2207 0.3270 0.6586 0.047 Uiso 1 1 d R U . . .
H47C H 0.1309 0.4357 0.6703 0.047 Uiso 1 1 d R U . . .
C15 C -0.55190(18) 0.2576(2) 0.76504(16) 0.0395(6) Uani 1 1 d . U . . .
H15A H -0.5247 0.2341 0.7115 0.047 Uiso 1 1 d R U . . .
H15B H -0.5622 0.3280 0.7565 0.047 Uiso 1 1 d R U . . .
H15C H -0.6173 0.2567 0.7784 0.047 Uiso 1 1 d R U . . .
C23 C -0.2125(2) -0.3037(3) 0.82260(19) 0.0702(11) Uani 1 1 d . U . . .
H23A H -0.1622 -0.3749 0.8486 0.084 Uiso 1 1 d R U . . .
H23B H -0.2793 -0.3004 0.8186 0.084 Uiso 1 1 d R U . . .
H23C H -0.2176 -0.2591 0.8593 0.084 Uiso 1 1 d R U . . .
C8 C -0.12322(18) 0.39555(19) 0.53296(16) 0.0356(5) Uani 1 1 d . U . . .
H8A H -0.0789 0.3460 0.5833 0.043 Uiso 1 1 d R U . . .
H8B H -0.1201 0.4605 0.5220 0.043 Uiso 1 1 d R U . . .
H8C H -0.1002 0.3676 0.4812 0.043 Uiso 1 1 d R U . . .
C19 C 0.14628(19) -0.37012(19) 0.71860(15) 0.0357(5) Uani 1 1 d . U . . .
H19 H 0.2140 -0.4227 0.7350 0.043 Uiso 1 1 d R U . . .
C16 C -0.4173(3) 0.0283(2) 0.8657(2) 0.0586(8) Uani 1 1 d . U . . .
H16A H -0.3840 0.0116 0.8111 0.070 Uiso 1 1 d R U . . .
H16B H -0.4777 0.0173 0.8736 0.070 Uiso 1 1 d R U . . .
H16C H -0.3695 -0.0164 0.9151 0.070 Uiso 1 1 d R U . . .
C24 C -0.1733(3) -0.3368(2) 0.6350(2) 0.0574(8) Uani 1 1 d . U . . .
H24A H -0.1391 -0.4102 0.6652 0.069 Uiso 1 1 d R U . . .
H24B H -0.1375 -0.3249 0.5809 0.069 Uiso 1 1 d R U . . .
H24C H -0.2442 -0.3160 0.6209 0.069 Uiso 1 1 d R U . . .
N1A N -0.0662(13) -0.0940(12) 0.7841(16) 0.0172(13) Uani 0.508(11) 1 d D U P A 1
N2A N 0.1797(12) -0.1044(10) 0.7592(13) 0.0168(12) Uani 0.508(11) 1 d D U P A 1
N3A N -0.0518(11) 0.1401(18) 0.7190(16) 0.0183(9) Uani 0.508(11) 1 d D U P A 1
C49A C -0.1238(17) -0.0049(15) 0.766(2) 0.0180(13) Uani 0.508(11) 1 d D U P A 1
C50A C 0.1359(15) -0.1554(14) 0.7758(17) 0.0167(12) Uani 0.508(11) 1 d D U P A 1
C51A C 0.0381(13) 0.111(2) 0.7166(19) 0.0181(9) Uani 0.508(11) 1 d D U P A 1
N1B N -0.1356(15) -0.0029(13) 0.7662(17) 0.0180(13) Uani 0.492(11) 1 d D U P A 2
N2B N 0.1491(12) -0.1651(12) 0.7768(15) 0.0167(12) Uani 0.492(11) 1 d D U P A 2
N3B N 0.0288(11) 0.1195(17) 0.7175(16) 0.0181(9) Uani 0.492(11) 1 d D U P A 2
C49B C -0.0788(16) -0.0919(16) 0.783(2) 0.0172(13) Uani 0.492(11) 1 d D U P A 2
C50B C 0.1660(15) -0.0934(13) 0.7615(16) 0.0168(12) Uani 0.492(11) 1 d D U P A 2
C51B C -0.0611(14) 0.148(2) 0.720(2) 0.0183(9) Uani 0.492(11) 1 d D U P A 2

loop_
_atom_site_aniso_label
_atom_site_aniso_U_11
_atom_site_aniso_U_22
_atom_site_aniso_U_33
_atom_site_aniso_U_23
_atom_site_aniso_U_13
_atom_site_aniso_U_12
Ti1 0.01651(17) 0.01571(16) 0.01411(16) -0.00432(12) -0.00146(12) -0.00575(13)
Ti2 0.02051(17) 0.01400(16) 0.01363(16) -0.00359(12) -0.00092(12) -0.00818(14)
Ti3 0.01984(17) 0.01759(17) 0.01267(16) -0.00301(12) -0.00065(12) -0.01046(14)
Si5 0.0185(3) 0.0277(3) 0.0226(3) -0.0063(2) 0.0028(2) -0.0096(2)
Si1 0.0274(3) 0.0191(3) 0.0250(3) -0.0015(2) -0.0006(2) -0.0109(2)
Si4 0.0214(3) 0.0186(3) 0.0217(3) -0.0046(2) -0.0019(2) -0.0061(2)
Si3 0.0424(4) 0.0428(4) 0.0278(3) 0.0037(3) -0.0096(3) -0.0338(3)
Si6 0.0326(3) 0.0182(3) 0.0221(3) -0.0040(2) -0.0009(2) -0.0141(2)
Si2 0.0292(3) 0.0317(3) 0.0285(3) -0.0060(2) 0.0049(2) -0.0193(3)
C21 0.0293(10) 0.0242(10) 0.0157(9) -0.0053(7) -0.0019(8) -0.0151(9)
C13 0.0237(10) 0.0203(10) 0.0217(10) -0.0096(8) 0.0047(8) -0.0079(8)
C26 0.0286(10) 0.0207(10) 0.0148(9) -0.0053(7) -0.0019(7) -0.0095(8)
C41 0.0265(10) 0.0207(9) 0.0183(9) -0.0063(7) -0.0017(7) -0.0131(8)
C17 0.0335(11) 0.0252(10) 0.0195(9) -0.0069(8) -0.0026(8) -0.0181(9)
C9 0.0234(10) 0.0245(10) 0.0163(9) -0.0070(7) 0.0032(7) -0.0114(8)
C33 0.0226(10) 0.0260(10) 0.0154(9) -0.0056(7) 0.0042(7) -0.0129(8)
C25 0.0242(10) 0.0173(9) 0.0148(9) -0.0016(7) -0.0023(7) -0.0089(8)
C1 0.0222(10) 0.0199(9) 0.0153(9) -0.0025(7) -0.0034(7) -0.0084(8)
C10 0.0271(11) 0.0279(11) 0.0140(9) -0.0048(8) 0.0013(8) -0.0060(9)
C3 0.0314(11) 0.0280(11) 0.0183(9) -0.0015(8) -0.0071(8) -0.0176(9)
C2 0.0210(10) 0.0225(10) 0.0188(9) -0.0018(7) -0.0050(7) -0.0083(8)
C42 0.0380(12) 0.0266(10) 0.0141(9) -0.0068(8) 0.0010(8) -0.0196(9)
C27 0.0227(10) 0.0336(11) 0.0148(9) -0.0047(8) 0.0019(8) -0.0060(9)
C5 0.0243(10) 0.0247(10) 0.0150(9) -0.0040(7) -0.0020(7) -0.0080(8)
C37 0.0244(10) 0.0313(11) 0.0141(9) -0.0072(8) 0.0013(7) -0.0141(9)
C32 0.0302(12) 0.0327(12) 0.0366(13) -0.0161(10) 0.0008(10) -0.0077(10)
C12 0.0304(11) 0.0385(12) 0.0287(11) -0.0231(9) 0.0104(9) -0.0211(10)
C4 0.0373(12) 0.0201(10) 0.0151(9) -0.0054(7) -0.0056(8) -0.0108(9)
C36 0.0324(12) 0.0311(11) 0.0137(9) -0.0027(8) -0.0008(8) -0.0052(9)
C29 0.0345(11) 0.0218(10) 0.0181(9) 0.0000(8) -0.0034(8) -0.0163(9)
C34 0.0362(12) 0.0357(12) 0.0213(10) -0.0065(9) 0.0076(9) -0.0257(10)
C40 0.0272(11) 0.0282(11) 0.0375(12) -0.0073(9) -0.0007(9) -0.0107(10)
C30 0.0244(11) 0.0263(11) 0.0318(11) -0.0078(9) -0.0010(9) -0.0103(9)
C46 0.0419(13) 0.0305(12) 0.0339(12) -0.0137(9) 0.0032(10) -0.0223(11)
C35 0.0534(14) 0.0243(11) 0.0174(10) -0.0019(8) 0.0067(9) -0.0194(10)
C39 0.0280(12) 0.0465(14) 0.0316(12) -0.0126(10) 0.0089(9) -0.0152(11)
C28 0.0320(11) 0.0426(13) 0.0176(10) 0.0002(9) -0.0010(8) -0.0249(10)
C31 0.0329(12) 0.0277(11) 0.0293(11) 0.0000(9) -0.0082(9) -0.0090(10)
C38 0.0263(11) 0.0389(13) 0.0307(12) -0.0099(10) -0.0018(9) -0.0083(10)
C44 0.0374(13) 0.0278(11) 0.0311(12) -0.0116(9) -0.0196(10) -0.0002(10)
C18 0.0514(14) 0.0199(10) 0.0253(11) -0.0080(8) -0.0094(10) -0.0158(10)
C11 0.0209(10) 0.0471(13) 0.0188(10) -0.0172(9) -0.0001(8) -0.0090(10)
C48 0.0336(12) 0.0255(11) 0.0337(12) -0.0061(9) -0.0056(9) -0.0082(10)
C22 0.0336(12) 0.0478(14) 0.0345(12) -0.0124(11) 0.0035(10) -0.0256(11)
C6 0.0557(16) 0.0238(12) 0.0418(14) -0.0089(10) 0.0067(12) -0.0182(12)
C20 0.0319(12) 0.0476(13) 0.0206(10) -0.0197(9) 0.0058(8) -0.0207(10)
C14 0.0320(13) 0.0530(16) 0.0281(12) -0.0032(11) 0.0039(9) -0.0209(12)
C43 0.0656(16) 0.0215(11) 0.0148(10) -0.0008(8) -0.0113(10) -0.0196(11)
C45 0.0270(11) 0.0352(12) 0.0297(11) -0.0134(9) -0.0042(8) -0.0167(9)
C7 0.0399(14) 0.0297(12) 0.0389(13) 0.0073(10) -0.0089(11) -0.0151(11)
C47 0.0663(17) 0.0271(12) 0.0302(12) -0.0052(9) 0.0033(11) -0.0275(12)
C15 0.0291(12) 0.0611(17) 0.0345(13) -0.0112(11) 0.0024(10) -0.0266(12)
C23 0.0586(19) 0.122(3) 0.0435(16) 0.0234(17) -0.0144(14) -0.072(2)
C8 0.0363(13) 0.0371(13) 0.0375(13) -0.0037(10) 0.0008(10) -0.0232(11)
C19 0.0357(13) 0.0343(12) 0.0304(12) -0.0211(10) -0.0066(9) -0.0027(10)
C16 0.0629(19) 0.0434(16) 0.084(2) -0.0178(15) 0.0143(17) -0.0375(15)
C24 0.077(2) 0.0377(15) 0.0689(19) 0.0049(13) -0.0418(16) -0.0361(15)
N1A 0.017(3) 0.0205(10) 0.0165(9) -0.0057(7) -0.001(2) -0.0103(15)
N2A 0.015(3) 0.016(2) 0.0139(11) -0.0057(16) 0.003(2) -0.003(2)
N3A 0.022(2) 0.017(2) 0.0154(9) -0.0055(14) -0.0005(16) -0.0075(19)
C49A 0.018(3) 0.0221(10) 0.0155(8) -0.0060(7) -0.001(2) -0.0098(15)
C50A 0.017(3) 0.014(2) 0.0146(9) -0.0039(16) 0.000(2) -0.004(2)
C51A 0.022(2) 0.017(2) 0.0157(9) -0.0043(14) -0.0005(16) -0.0090(18)
N1B 0.018(3) 0.0221(10) 0.0155(8) -0.0060(7) -0.001(2) -0.0098(15)
N2B 0.017(3) 0.014(2) 0.0146(9) -0.0039(16) 0.000(2) -0.004(2)
N3B 0.022(2) 0.017(2) 0.0157(9) -0.0043(14) -0.0005(16) -0.0090(18)
C49B 0.017(3) 0.0205(10) 0.0165(9) -0.0057(7) -0.001(2) -0.0103(15)
C50B 0.015(3) 0.016(2) 0.0139(11) -0.0057(16) 0.003(2) -0.003(2)
C51B 0.022(2) 0.017(2) 0.0154(9) -0.0055(14) -0.0005(16) -0.0075(19)

loop_
_atom_type_symbol
_atom_type_description
_atom_type_scat_dispersion_real
_atom_type_scat_dispersion_imag
_atom_type_scat_source
C C 0.0033 0.0016 'International Tables Vol C Tables 4.2.6.8 and 6.1.1.4'
H H 0.0000 0.0000 'International Tables Vol C Tables 4.2.6.8 and 6.1.1.4'
N N 0.0061 0.0033 'International Tables Vol C Tables 4.2.6.8 and 6.1.1.4'
Si Si 0.0817 0.0704 'International Tables Vol C Tables 4.2.6.8 and 6.1.1.4'
Ti Ti 0.2776 0.4457 'International Tables Vol C Tables 4.2.6.8 and 6.1.1.4'

loop_
_exptl_crystal_face_index_h
_exptl_crystal_face_index_k
_exptl_crystal_face_index_l
_exptl_crystal_face_perp_dist
0 0 -1 0.235
1 0 0 0.162
-1 0 0 0.016
0 1 0 0.186
0 -1 0 0.163
1 1 0 0.233
-1 -1 0 0.057
1 -1 0 0.174
0 1 1 0.234
0 0 1 0.248
0 -1 -1 0.283

loop_
_geom_angle_atom_site_label_1
_geom_angle_atom_site_label_2
_geom_angle_atom_site_label_3
_geom_angle
C51B Ti1 N1B 84.4(10)
C49A Ti1 N3A 77.9(9)
C51B Ti1 C12 83.6(9)
N1B Ti1 C12 123.3(7)
C49A Ti1 C12 122.3(8)
N3A Ti1 C12 85.6(7)
C51B Ti1 C2 125.8(8)
N1B Ti1 C2 125.0(7)
C49A Ti1 C2 127.7(8)
N3A Ti1 C2 126.6(6)
C12 Ti1 C2 106.49(8)
C51B Ti1 C3 131.3(8)
N1B Ti1 C3 90.0(7)
C49A Ti1 C3 92.9(8)
N3A Ti1 C3 130.1(7)
C12 Ti1 C3 136.29(8)
C2 Ti1 C3 34.94(7)
C51B Ti1 C13 117.6(9)
N1B Ti1 C13 129.6(7)
C49A Ti1 C13 131.6(8)
N3A Ti1 C13 119.8(7)
C12 Ti1 C13 34.81(7)
C2 Ti1 C13 80.21(7)
C3 Ti1 C13 102.96(7)
C51B Ti1 C11 77.9(8)
N1B Ti1 C11 88.6(7)
C49A Ti1 C11 87.7(8)
N3A Ti1 C11 78.7(6)
C12 Ti1 C11 34.68(8)
C2 Ti1 C11 137.25(7)
C3 Ti1 C11 150.56(8)
C13 Ti1 C11 57.13(7)
C51B Ti1 C1 91.0(8)
N1B Ti1 C1 132.1(7)
C49A Ti1 C1 131.7(8)
N3A Ti1 C1 91.9(6)
C12 Ti1 C1 103.32(7)
C2 Ti1 C1 34.92(7)
C3 Ti1 C1 58.47(7)
C13 Ti1 C1 94.56(7)
C11 Ti1 C1 136.87(8)
C51B Ti1 C4 98.1(9)
N1B Ti1 C4 75.9(7)
C49A Ti1 C4 76.8(8)
N3A Ti1 C4 96.6(7)
C12 Ti1 C4 160.67(8)
C2 Ti1 C4 56.99(7)
C3 Ti1 C4 34.37(7)
C13 Ti1 C4 135.71(7)
C11 Ti1 C4 164.43(8)
C1 Ti1 C4 57.51(7)
C51B Ti1 C5 76.2(8)
N1B Ti1 C5 98.9(7)
C49A Ti1 C5 97.9(8)
N3A Ti1 C5 75.7(6)
C12 Ti1 C5 130.82(8)
C2 Ti1 C5 56.74(7)
C3 Ti1 C5 56.92(7)
C13 Ti1 C5 129.10(7)
C11 Ti1 C5 152.03(8)
C1 Ti1 C5 34.55(7)
C4 Ti1 C5 33.69(7)
N1A Ti2 C50A 76.6(8)
C49B Ti2 N2B 85.0(8)
N1A Ti2 C18 121.9(6)
C50A Ti2 C18 133.6(7)
C49B Ti2 C18 118.7(8)
N2B Ti2 C18 131.1(6)
N1A Ti2 C19 134.2(7)
C50A Ti2 C19 100.6(6)
C49B Ti2 C19 133.2(8)
N2B Ti2 C19 97.5(5)
C18 Ti2 C19 34.49(8)
N1A Ti2 C29 132.6(6)
C50A Ti2 C29 121.9(6)
C49B Ti2 C29 131.2(8)
N2B Ti2 C29 118.8(5)
C18 Ti2 C29 78.96(7)
C19 Ti2 C29 88.28(8)
N1A Ti2 C28 100.3(6)
C50A Ti2 C28 135.4(7)
C49B Ti2 C28 98.1(7)
N2B Ti2 C28 135.1(6)
C18 Ti2 C28 86.44(8)
C19 Ti2 C28 111.29(9)
C29 Ti2 C28 34.37(8)
N1A Ti2 C26 91.0(7)
C50A Ti2 C26 78.5(7)
C49B Ti2 C26 92.6(8)
N2B Ti2 C26 78.2(6)
C18 Ti2 C26 135.70(7)
C19 Ti2 C26 133.85(7)
C29 Ti2 C26 56.76(7)
C28 Ti2 C26 56.89(7)
N1A Ti2 C25 125.9(7)
C50A Ti2 C25 87.5(6)
C49B Ti2 C25 127.4(8)
N2B Ti2 C25 84.7(5)
C18 Ti2 C25 106.54(7)
C19 Ti2 C25 99.25(7)
C29 Ti2 C25 34.60(7)
C28 Ti2 C25 57.89(7)
C26 Ti2 C25 34.86(6)
N1A Ti2 C17 87.3(6)
C50A Ti2 C17 128.0(7)
C49B Ti2 C17 84.2(8)
N2B Ti2 C17 129.0(6)
C18 Ti2 C17 34.70(7)
C19 Ti2 C17 58.04(8)
C29 Ti2 C17 105.44(7)
C28 Ti2 C17 95.77(7)
C26 Ti2 C17 151.85(7)
C25 Ti2 C17 138.44(7)
N1A Ti2 C27 77.1(7)
C50A Ti2 C27 105.1(7)
C49B Ti2 C27 76.5(8)
N2B Ti2 C27 106.4(6)
C18 Ti2 C27 119.94(8)
C19 Ti2 C27 143.89(8)
C29 Ti2 C27 56.63(7)
C28 Ti2 C27 34.11(8)
C26 Ti2 C27 34.06(7)
C25 Ti2 C27 57.64(7)
C17 Ti2 C27 119.00(7)
C51A Ti3 N2A 82.0(9)
C50B Ti3 N3B 78.7(8)
C51A Ti3 C45 123.5(8)
C50B Ti3 C45 131.6(6)
N2A Ti3 C45 130.2(5)
N3B Ti3 C45 121.9(7)
C51A Ti3 C44 133.5(8)
C50B Ti3 C44 98.0(6)
N2A Ti3 C44 95.9(5)
N3B Ti3 C44 132.6(7)
C45 Ti3 C44 34.65(8)
C51A Ti3 C34 131.3(8)
C50B Ti3 C34 123.3(6)
N2A Ti3 C34 118.9(5)
N3B Ti3 C34 131.2(6)
C45 Ti3 C34 78.23(8)
C44 Ti3 C34 90.41(9)
C51A Ti3 C35 98.3(7)
C50B Ti3 C35 135.2(7)
N2A Ti3 C35 133.4(5)
N3B Ti3 C35 97.9(6)
C45 Ti3 C35 88.39(8)
C44 Ti3 C35 114.95(9)
C34 Ti3 C35 34.45(8)
C51A Ti3 C37 91.8(8)
C50B Ti3 C37 78.5(7)
N2A Ti3 C37 76.5(5)
N3B Ti3 C37 93.0(7)
C45 Ti3 C37 134.99(7)
C44 Ti3 C37 133.10(8)
C34 Ti3 C37 56.86(7)
C35 Ti3 C37 56.94(7)
C51A Ti3 C33 126.7(8)
C50B Ti3 C33 88.7(6)
N2A Ti3 C33 84.5(5)
N3B Ti3 C33 127.9(7)
C45 Ti3 C33 104.27(7)
C44 Ti3 C33 99.01(8)
C34 Ti3 C33 34.69(7)
C35 Ti3 C33 57.99(7)
C37 Ti3 C33 34.86(7)
C51A Ti3 C41 88.8(8)
C50B Ti3 C41 128.8(6)
N2A Ti3 C41 131.3(5)
N3B Ti3 C41 87.1(7)
C45 Ti3 C41 34.76(7)
C44 Ti3 C41 58.10(7)
C34 Ti3 C41 102.98(7)
C35 Ti3 C41 95.15(7)
C37 Ti3 C41 151.88(7)
C33 Ti3 C41 135.56(7)
C51A Ti3 C36 76.3(8)
C50B Ti3 C36 104.2(7)
N2A Ti3 C36 104.1(5)
N3B Ti3 C36 76.7(6)
C45 Ti3 C36 122.24(8)
C44 Ti3 C36 146.74(9)
C34 Ti3 C36 56.70(8)
C35 Ti3 C36 34.08(8)
C37 Ti3 C36 34.10(7)
C33 Ti3 C36 57.67(7)
C41 Ti3 C36 119.93(7)
C40 Si5 C38 109.23(11)
C40 Si5 C33 110.05(10)
C38 Si5 C33 112.53(10)
C40 Si5 C39 110.68(11)
C38 Si5 C39 108.11(11)
C33 Si5 C39 106.20(10)
C1 Si1 C6 111.69(10)
C1 Si1 C8 108.86(10)
C6 Si1 C8 110.54(12)
C1 Si1 C7 107.80(10)
C6 Si1 C7 107.40(12)
C8 Si1 C7 110.50(11)
C30 Si4 C25 110.21(9)
C30 Si4 C32 109.79(11)
C25 Si4 C32 111.37(10)
C30 Si4 C31 110.70(10)
C25 Si4 C31 106.29(10)
C32 Si4 C31 108.43(11)
C22 Si3 C17 110.92(10)
C22 Si3 C23 109.02(15)
C17 Si3 C23 112.12(11)
C22 Si3 C24 109.78(12)
C17 Si3 C24 106.03(13)
C23 Si3 C24 108.89(16)
C48 Si6 C41 109.84(10)
C48 Si6 C47 109.60(12)
C41 Si6 C47 112.75(10)
C48 Si6 C46 109.22(11)
C41 Si6 C46 106.35(10)
C47 Si6 C46 108.98(11)
C16 Si2 C9 109.48(12)
C16 Si2 C14 109.05(14)
C9 Si2 C14 107.87(10)
C16 Si2 C15 110.81(14)
C9 Si2 C15 111.26(10)
C14 Si2 C15 108.29(11)
C20 C21 C17 109.62(19)
C20 C21 Ti2 73.33(11)
C17 C21 Ti2 72.32(11)
C20 C21 H21 125.0
C17 C21 H21 125.4
Ti2 C21 H21 120.9
C12 C13 C9 109.76(18)
C12 C13 Ti1 72.16(11)
C9 C13 Ti1 74.90(11)
C12 C13 H13 125.2
C9 C13 H13 125.1
Ti1 C13 H13 119.4
C27 C26 C25 109.23(18)
C27 C26 Ti2 73.50(11)
C25 C26 Ti2 72.78(10)
C27 C26 H26 125.5
C25 C26 H26 125.3
Ti2 C26 H26 120.0
C45 C41 C42 104.99(18)
C45 C41 Si6 127.77(15)
C42 C41 Si6 125.60(15)
C45 C41 Ti3 71.16(11)
C42 C41 Ti3 73.20(11)
Si6 C41 Ti3 131.30(10)
C18 C17 C21 104.87(19)
C18 C17 Si3 126.03(16)
C21 C17 Si3 127.67(16)
C18 C17 Ti2 71.14(11)
C21 C17 Ti2 73.04(11)
Si3 C17 Ti2 130.61(10)
C10 C9 C13 105.20(18)
C10 C9 Si2 124.98(16)
C13 C9 Si2 128.93(15)
C10 C9 Ti1 72.99(11)
C13 C9 Ti1 70.51(11)
Si2 C9 Ti1 129.28(9)
C34 C33 C37 105.07(18)
C34 C33 Si5 125.62(16)
C37 C33 Si5 127.97(15)
C34 C33 Ti3 71.64(11)
C37 C33 Ti3 72.34(11)
Si5 C33 Ti3 130.60(10)
C29 C25 C26 105.18(18)
C29 C25 Si4 125.34(15)
C26 C25 Si4 128.08(15)
C29 C25 Ti2 72.01(11)
C26 C25 Ti2 72.35(10)
Si4 C25 Ti2 130.54(9)
C2 C1 C5 105.27(17)
C2 C1 Si1 128.08(15)
C5 C1 Si1 125.70(15)
C2 C1 Ti1 71.05(11)
C5 C1 Ti1 73.68(11)
Si1 C1 Ti1 128.43(9)
C11 C10 C9 109.76(19)
C11 C10 Ti1 71.52(11)
C9 C10 Ti1 72.83(11)
C11 C10 H10 125.2
C9 C10 H10 125.0
Ti1 C10 H10 122.0
C4 C3 C2 107.22(18)
C4 C3 Ti1 74.78(11)
C2 C3 Ti1 72.45(11)
C4 C3 H3 126.4
C2 C3 H3 126.4
Ti1 C3 H3 118.4
C3 C2 C1 109.58(18)
C3 C2 Ti1 72.61(11)
C1 C2 Ti1 74.03(11)
C3 C2 H2 125.2
C1 C2 H2 125.2
Ti1 C2 H2 119.8
C43 C42 C41 109.4(2)
C43 C42 Ti3 73.16(11)
C41 C42 Ti3 72.23(11)
C43 C42 H42 125.4
C41 C42 H42 125.2
Ti3 C42 H42 120.7
C26 C27 C28 108.18(19)
C26 C27 Ti2 72.44(11)
C28 C27 Ti2 72.26(12)
C26 C27 H27 125.7
C28 C27 H27 126.1
Ti2 C27 H27 121.2
C4 C5 C1 109.50(18)
C4 C5 Ti1 72.71(11)
C1 C5 Ti1 71.76(11)
C4 C5 H5 125.3
C1 C5 H5 125.2
Ti1 C5 H5 121.9
C36 C37 C33 109.24(19)
C36 C37 Ti3 73.49(11)
C33 C37 Ti3 72.80(11)
C36 C37 H37 125.4
C33 C37 H37 125.3
Ti3 C37 H37 119.6
Si4 C32 H32A 109.5
Si4 C32 H32B 109.6
H32A C32 H32B 109.5
Si4 C32 H32C 109.4
H32A C32 H32C 109.5
H32B C32 H32C 109.5
C13 C12 C11 107.03(19)
C13 C12 Ti1 73.03(11)
C11 C12 Ti1 73.81(12)
C13 C12 H12 126.4
C11 C12 H12 126.6
Ti1 C12 H12 118.7
C5 C4 C3 108.39(18)
C5 C4 Ti1 73.59(11)
C3 C4 Ti1 70.85(11)
C5 C4 H4 125.9
C3 C4 H4 125.7
Ti1 C4 H4 121.4
C35 C36 C37 108.1(2)
C35 C36 Ti3 71.90(12)
C37 C36 Ti3 72.41(11)
C35 C36 H36 125.9
C37 C36 H36 126.0
Ti3 C36 H36 121.7
C28 C29 C25 109.90(18)
C28 C29 Ti2 73.14(12)
C25 C29 Ti2 73.39(11)
C28 C29 H29 125.1
C25 C29 H29 125.0
Ti2 C29 H29 120.0
C35 C34 C33 109.9(2)
C35 C34 Ti3 73.05(12)
C33 C34 Ti3 73.67(11)
C35 C34 H34 125.0
C33 C34 H34 125.1
Ti3 C34 H34 119.7
Si5 C40 H40A 109.4
Si5 C40 H40B 109.5
H40A C40 H40B 109.5
Si5 C40 H40C 109.5
H40A C40 H40C 109.5
H40B C40 H40C 109.5
Si4 C30 H30A 109.5
Si4 C30 H30B 109.5
H30A C30 H30B 109.5
Si4 C30 H30C 109.4
H30A C30 H30C 109.5
H30B C30 H30C 109.5
Si6 C46 H46A 109.4
Si6 C46 H46B 109.6
H46A C46 H46B 109.5
Si6 C46 H46C 109.4
H46A C46 H46C 109.5
H46B C46 H46C 109.5
C36 C35 C34 107.72(19)
C36 C35 Ti3 74.02(12)
C34 C35 Ti3 72.50(11)
C36 C35 H35 126.1
C34 C35 H35 126.2
Ti3 C35 H35 119.3
Si5 C39 H39A 109.4
Si5 C39 H39B 109.4
H39A C39 H39B 109.5
Si5 C39 H39C 109.6
H39A C39 H39C 109.5
H39B C39 H39C 109.5
C27 C28 C29 107.50(19)
C27 C28 Ti2 73.62(12)
C29 C28 Ti2 72.49(11)
C27 C28 H28 126.1
C29 C28 H28 126.4
Ti2 C28 H28 119.7
Si4 C31 H31A 109.5
Si4 C31 H31B 109.5
H31A C31 H31B 109.5
Si4 C31 H31C 109.4
H31A C31 H31C 109.5
H31B C31 H31C 109.5
Si5 C38 H38A 109.3
Si5 C38 H38B 109.5
H38A C38 H38B 109.5
Si5 C38 H38C 109.6
H38A C38 H38C 109.5
H38B C38 H38C 109.5
C43 C44 C45 107.5(2)
C43 C44 Ti3 74.70(13)
C45 C44 Ti3 72.33(12)
C43 C44 H44 126.2
C45 C44 H44 126.3
Ti3 C44 H44 118.8
C19 C18 C17 110.2(2)
C19 C18 Ti2 73.29(12)
C17 C18 Ti2 74.15(11)
C19 C18 H18 124.9
C17 C18 H18 124.9
Ti2 C18 H18 119.4
C10 C11 C12 108.23(19)
C10 C11 Ti1 74.73(11)
C12 C11 Ti1 71.51(11)
C10 C11 H11 125.8
C12 C11 H11 125.9
Ti1 C11 H11 119.6
Si6 C48 H48A 109.6
Si6 C48 H48B 109.4
H48A C48 H48B 109.5
Si6 C48 H48C 109.5
H48A C48 H48C 109.5
H48B C48 H48C 109.5
Si3 C22 H22A 109.5
Si3 C22 H22B 109.3
H22A C22 H22B 109.5
Si3 C22 H22C 109.5
H22A C22 H22C 109.5
H22B C22 H22C 109.5
Si1 C6 H6A 109.5
Si1 C6 H6B 109.4
H6A C6 H6B 109.5
Si1 C6 H6C 109.5
H6A C6 H6C 109.5
H6B C6 H6C 109.5
C21 C20 C19 107.8(2)
C21 C20 Ti2 72.85(11)
C19 C20 Ti2 71.30(12)
C21 C20 H20 126.1
C19 C20 H20 126.1
Ti2 C20 H20 121.7
Si2 C14 H14A 109.6
Si2 C14 H14B 109.3
H14A C14 H14B 109.5
Si2 C14 H14C 109.6
H14A C14 H14C 109.5
H14B C14 H14C 109.5
C44 C43 C42 108.33(19)
C44 C43 Ti3 71.33(12)
C42 C43 Ti3 73.06(11)
C44 C43 H43 125.9
C42 C43 H43 125.8
Ti3 C43 H43 121.4
C44 C45 C41 109.8(2)
C44 C45 Ti3 73.02(12)
C41 C45 Ti3 74.07(11)
C44 C45 H45 125.2
C41 C45 H45 125.1
Ti3 C45 H45 119.5
Si1 C7 H7A 109.5
Si1 C7 H7B 109.6
H7A C7 H7B 109.5
Si1 C7 H7C 109.4
H7A C7 H7C 109.5
H7B C7 H7C 109.5
Si6 C47 H47A 109.5
Si6 C47 H47B 109.4
H47A C47 H47B 109.5
Si6 C47 H47C 109.5
H47A C47 H47C 109.5
H47B C47 H47C 109.5
Si2 C15 H15A 109.4
Si2 C15 H15B 109.5
H15A C15 H15B 109.5
Si2 C15 H15C 109.5
H15A C15 H15C 109.5
H15B C15 H15C 109.5
Si3 C23 H23A 109.6
Si3 C23 H23B 109.6
H23A C23 H23B 109.5
Si3 C23 H23C 109.2
H23A C23 H23C 109.5
H23B C23 H23C 109.5
Si1 C8 H8A 109.6
Si1 C8 H8B 109.3
H8A C8 H8B 109.5
Si1 C8 H8C 109.5
H8A C8 H8C 109.5
H8B C8 H8C 109.5
C18 C19 C20 107.5(2)
C18 C19 Ti2 72.22(12)
C20 C19 Ti2 74.48(12)
C18 C19 H19 126.3
C20 C19 H19 126.2
Ti2 C19 H19 119.1
Si2 C16 H16A 109.4
Si2 C16 H16B 109.5
H16A C16 H16B 109.5
Si2 C16 H16C 109.6
H16A C16 H16C 109.5
H16B C16 H16C 109.5
Si3 C24 H24A 109.4
Si3 C24 H24B 109.1
H24A C24 H24B 109.5
Si3 C24 H24C 109.9
H24A C24 H24C 109.5
H24B C24 H24C 109.5
C49A N1A Ti2 171(2)
C50A N2A Ti3 158.3(14)
C51A N3A Ti1 170(2)
N1A C49A Ti1 172(2)
N2A C50A Ti2 179(2)
N3A C51A Ti3 171(2)
C49B N1B Ti1 168(2)
C50B N2B Ti2 157.4(15)
C51B N3B Ti3 170(2)
N1B C49B Ti2 167(2)
N2B C50B Ti3 175(2)
N3B C51B Ti1 168(2)

loop_
_geom_bond_atom_site_label_1
_geom_bond_atom_site_label_2
_geom_bond_distance
Ti1 C51B 2.09(2)
Ti1 N1B 2.131(17)
Ti1 C49A 2.162(19)
Ti1 N3A 2.187(16)
Ti1 C12 2.3497(19)
Ti1 C2 2.3506(19)
Ti1 C3 2.3527(19)
Ti1 C13 2.3610(19)
Ti1 C11 2.379(2)
Ti1 C1 2.3893(19)
Ti1 C4 2.4032(19)
Ti1 C5 2.4143(19)
Ti2 N1A 2.103(14)
Ti2 C50A 2.152(15)
Ti2 C49B 2.190(17)
Ti2 N2B 2.197(13)
Ti2 C18 2.355(2)
Ti2 C19 2.369(2)
Ti2 C29 2.3717(19)
Ti2 C28 2.380(2)
Ti2 C26 2.3839(19)
Ti2 C25 2.3896(19)
Ti2 C17 2.3942(19)
Ti2 C27 2.3975(19)
Ti3 C51A 2.080(17)
Ti3 C50B 2.159(15)
Ti3 N2A 2.194(12)
Ti3 N3B 2.198(14)
Ti3 C45 2.357(2)
Ti3 C44 2.366(2)
Ti3 C34 2.366(2)
Ti3 C35 2.373(2)
Ti3 C37 2.3865(19)
Ti3 C33 2.3925(19)
Ti3 C41 2.3947(19)
Ti3 C36 2.400(2)
Si5 C40 1.860(2)
Si5 C38 1.864(2)
Si5 C33 1.865(2)
Si5 C39 1.867(2)
Si1 C1 1.862(2)
Si1 C6 1.863(2)
Si1 C8 1.865(2)
Si1 C7 1.870(2)
Si4 C30 1.857(2)
Si4 C25 1.864(2)
Si4 C32 1.868(2)
Si4 C31 1.870(2)
Si3 C22 1.856(3)
Si3 C17 1.863(2)
Si3 C23 1.863(3)
Si3 C24 1.865(3)
Si6 C48 1.857(2)
Si6 C41 1.862(2)
Si6 C47 1.863(2)
Si6 C46 1.877(2)
Si2 C16 1.857(3)
Si2 C9 1.863(2)
Si2 C14 1.864(2)
Si2 C15 1.868(2)
C21 C20 1.400(3)
C21 C17 1.428(3)
C21 H21 0.9300
C13 C12 1.409(3)
C13 C9 1.422(3)
C13 H13 0.9299
C26 C27 1.400(3)
C26 C25 1.430(3)
C26 H26 0.9299
C41 C45 1.420(3)
C41 C42 1.427(3)
C17 C18 1.417(3)
C9 C10 1.422(3)
C33 C34 1.419(3)
C33 C37 1.432(3)
C25 C29 1.416(3)
C1 C2 1.423(3)
C1 C5 1.427(3)
C10 C11 1.394(3)
C10 H10 0.9300
C3 C4 1.406(3)
C3 C2 1.412(3)
C3 H3 0.9300
C2 H2 0.9299
C42 C43 1.399(3)
C42 H42 0.9299
C27 C28 1.401(3)
C27 H27 0.9300
C5 C4 1.396(3)
C5 H5 0.9300
C37 C36 1.404(3)
C37 H37 0.9301
C32 H32A 0.9601
C32 H32B 0.9600
C32 H32C 0.9600
C12 C11 1.410(3)
C12 H12 0.9301
C4 H4 0.9301
C36 C35 1.399(3)
C36 H36 0.9300
C29 C28 1.404(3)
C29 H29 0.9300
C34 C35 1.404(3)
C34 H34 0.9301
C40 H40A 0.9600
C40 H40B 0.9600
C40 H40C 0.9600
C30 H30A 0.9600
C30 H30B 0.9600
C30 H30C 0.9600
C46 H46A 0.9600
C46 H46B 0.9601
C46 H46C 0.9600
C35 H35 0.9299
C39 H39A 0.9599
C39 H39B 0.9600
C39 H39C 0.9601
C28 H28 0.9300
C31 H31A 0.9600
C31 H31B 0.9600
C31 H31C 0.9601
C38 H38A 0.9600
C38 H38B 0.9600
C38 H38C 0.9601
C44 C43 1.395(4)
C44 C45 1.406(3)
C44 H44 0.9300
C18 C19 1.400(3)
C18 H18 0.9300
C11 H11 0.9300
C48 H48A 0.9600
C48 H48B 0.9601
C48 H48C 0.9600
C22 H22A 0.9600
C22 H22B 0.9600
C22 H22C 0.9599
C6 H6A 0.9600
C6 H6B 0.9599
C6 H6C 0.9600
C20 C19 1.406(3)
C20 H20 0.9300
C14 H14A 0.9599
C14 H14B 0.9601
C14 H14C 0.9600
C43 H43 0.9300
C45 H45 0.9300
C7 H7A 0.9601
C7 H7B 0.9601
C7 H7C 0.9601
C47 H47A 0.9601
C47 H47B 0.9600
C47 H47C 0.9600
C15 H15A 0.9599
C15 H15B 0.9601
C15 H15C 0.9601
C23 H23A 0.9599
C23 H23B 0.9600
C23 H23C 0.9600
C8 H8A 0.9600
C8 H8B 0.9600
C8 H8C 0.9599
C19 H19 0.9300
C16 H16A 0.9600
C16 H16B 0.9601
C16 H16C 0.9599
C24 H24A 0.9601
C24 H24B 0.9600
C24 H24C 0.9600
N1A C49A 1.157(10)
N2A C50A 1.173(11)
N3A C51A 1.169(10)
N1B C49B 1.154(10)
N2B C50B 1.167(11)
N3B C51B 1.171(11)
